data_2233818
loop_
_publ_author_name
'Sohail, Muhammad'
'Asghar, Muhammad Nadeem'
'Tahir, M. Nawaz'
'Shafique, Muhammad'
'Ashfaq, Muhammad'

_publ_section_title
;
 4-Methyl-<i>N</i>-{4-[(5-methyl-1,2-oxazol-3-yl)sulfamoyl]phenyl}benzenesulfonamide
;
_journal_coeditor_code GK2455
_journal_issue 3
_journal_name_full 'Acta Crystallographica Section E'
_journal_page_first o693
_journal_paper_doi 10.1107/S1600536812005260
_journal_volume 68
_journal_year 2012
_chemical_formula_iupac 'C17 H17 N3 O5 S2'
_chemical_formula_moiety 'C17 H17 N3 O5 S2'
_chemical_formula_sum 'C17 H17 N3 O5 S2'
_chemical_formula_weight 407.46
_chemical_name_systematic
;
4-Methyl-<i>N</i>-{4-[(5-methyl-1,2-oxazol-3-
yl)sulfamoyl]phenyl}benzenesulfonamide
;
_space_group_IT_number 14
_symmetry_cell_setting monoclinic
_symmetry_space_group_name_Hall '-P 2ybc'
_symmetry_space_group_name_H-M 'P 1 21/c 1'
_atom_sites_solution_hydrogens geom
_atom_sites_solution_primary direct
_atom_sites_solution_secondary difmap
_audit_creation_method SHELXL-97
_cell_angle_alpha 90
_cell_angle_beta 106.863(2)
_cell_angle_gamma 90
_cell_formula_units_Z 4
_cell_length_a 10.6294(6)
_cell_length_b 12.2394(7)
_cell_length_c 14.9673(11)
_cell_measurement_reflns_used 2488
_cell_measurement_temperature 296(2)
_cell_measurement_theta_max 28.30
_cell_measurement_theta_min 2.19
_cell_volume 1863.5(2)
_computing_cell_refinement 'SAINT (Bruker, 2009)'
_computing_data_collection 'APEX2 (Bruker, 2009)'
_computing_data_reduction 'SAINT (Bruker, 2009)'
_computing_molecular_graphics 'ORTEP-3 for Windows (Farrugia, 1997) and PLATON (Spek, 2009)'
_computing_publication_material 'WinGX (Farrugia, 1999) and PLATON (Spek, 2009)'
_computing_structure_refinement 'SHELXL97 (Sheldrick, 2008)'
_computing_structure_solution 'SHELXS97 (Sheldrick, 2008)'
_diffrn_ambient_temperature 296(2)
_diffrn_detector_area_resol_mean 7.50
_diffrn_measured_fraction_theta_full 0.998
_diffrn_measured_fraction_theta_max 0.998
_diffrn_measurement_device_type 'Bruker Kappa APEXII CCD'
_diffrn_measurement_method \w
_diffrn_radiation_monochromator graphite
_diffrn_radiation_source 'fine-focus sealed tube'
_diffrn_radiation_type MoK\a
_diffrn_radiation_wavelength 0.71073
_diffrn_reflns_av_R_equivalents 0.0564
_diffrn_reflns_av_sigmaI/netI 0.0733
_diffrn_reflns_limit_h_max 13
_diffrn_reflns_limit_h_min -14
_diffrn_reflns_limit_k_max 16
_diffrn_reflns_limit_k_min -14
_diffrn_reflns_limit_l_max 19
_diffrn_reflns_limit_l_min -19
_diffrn_reflns_number 17943
_diffrn_reflns_theta_full 28.30
_diffrn_reflns_theta_max 28.30
_diffrn_reflns_theta_min 2.19
_diffrn_standards_number 0
_exptl_absorpt_coefficient_mu 0.320
_exptl_absorpt_correction_T_max 0.938
_exptl_absorpt_correction_T_min 0.915
_exptl_absorpt_correction_type multi-scan
_exptl_absorpt_process_details '(SADABS; Bruker, 2005)'
_exptl_crystal_colour colorless
_exptl_crystal_density_diffrn 1.452
_exptl_crystal_density_method 'not measured'
_exptl_crystal_description prism
_exptl_crystal_F_000 848
_exptl_crystal_size_max 0.35
_exptl_crystal_size_mid 0.25
_exptl_crystal_size_min 0.22
_refine_diff_density_max 0.467
_refine_diff_density_min -0.370
_refine_ls_goodness_of_fit_ref 1.022
_refine_ls_hydrogen_treatment constr
_refine_ls_matrix_type full
_refine_ls_number_parameters 246
_refine_ls_number_reflns 4629
_refine_ls_number_restraints 0
_refine_ls_restrained_S_all 1.022
_refine_ls_R_factor_all 0.1184
_refine_ls_R_factor_gt 0.0549
_refine_ls_shift/su_max 0.000
_refine_ls_shift/su_mean 0.000
_refine_ls_structure_factor_coef Fsqd
_refine_ls_weighting_details 'calc w=1/[\s^2^(Fo^2^)+(0.0577P)^2^+0.1435P] where P=(Fo^2^+2Fc^2^)/3'
_refine_ls_weighting_scheme calc
_refine_ls_wR_factor_gt 0.1176
_refine_ls_wR_factor_ref 0.1410
_reflns_number_gt 2488
_reflns_number_total 4629
_reflns_threshold_expression I>2\s(I)
_cod_data_source_file gk2455.cif
_cod_data_source_block I
_cod_original_sg_symbol_H-M 'P 21/c'
_cod_database_code 2233818
_cod_database_fobs_code 2233818

loop_
_symmetry_equiv_pos_site_id
_symmetry_equiv_pos_as_xyz
1 x,y,z
2 -x,1/2+y,1/2-z
3 -x,-y,-z
4 x,1/2-y,1/2+z

loop_
_atom_site_aniso_label
_atom_site_aniso_U_11
_atom_site_aniso_U_22
_atom_site_aniso_U_33
_atom_site_aniso_U_12
_atom_site_aniso_U_13
_atom_site_aniso_U_23
S1 0.0381(4) 0.0495(4) 0.0522(5) 0.0024(3) 0.0088(3) -0.0024(4)
S2 0.0440(4) 0.0468(4) 0.0504(5) 0.0060(3) 0.0071(3) -0.0020(3)
O1 0.0506(12) 0.0490(12) 0.0743(15) 0.0042(10) 0.0104(10) 0.0135(11)
O2 0.0497(11) 0.0649(13) 0.0521(13) 0.0017(10) 0.0054(10) -0.0180(10)
O3 0.0567(12) 0.0535(12) 0.0586(14) -0.0064(10) 0.0019(11) -0.0103(10)
O4 0.0588(13) 0.0586(13) 0.0694(15) 0.0221(11) 0.0095(11) 0.0017(11)
O5 0.0484(12) 0.0645(13) 0.0666(15) 0.0060(11) 0.0075(11) -0.0149(11)
N1 0.0332(12) 0.0610(15) 0.0591(16) 0.0086(11) 0.0097(11) 0.0108(13)
N2 0.0456(13) 0.0547(14) 0.0425(14) 0.0071(12) 0.0083(11) 0.0061(11)
N3 0.0435(14) 0.0665(17) 0.0629(18) 0.0073(13) 0.0018(13) -0.0123(14)
C1 0.0350(14) 0.0425(15) 0.0391(15) -0.0024(12) 0.0063(12) -0.0003(12)
C2 0.0443(16) 0.074(2) 0.0498(19) 0.0014(16) 0.0076(14) -0.0161(16)
C3 0.0527(19) 0.087(3) 0.065(2) 0.0168(18) 0.0165(17) -0.005(2)
C4 0.073(2) 0.058(2) 0.062(2) 0.0090(18) 0.0330(19) 0.0019(17)
C5 0.082(3) 0.063(2) 0.065(2) -0.014(2) 0.020(2) -0.0241(18)
C6 0.0465(16) 0.066(2) 0.059(2) -0.0070(16) 0.0059(15) -0.0122(17)
C7 0.128(4) 0.084(3) 0.105(3) 0.030(3) 0.059(3) -0.007(2)
C8 0.0335(14) 0.0518(17) 0.0465(17) 0.0084(14) 0.0113(13) -0.0003(14)
C9 0.0451(17) 0.071(2) 0.053(2) -0.0002(16) -0.0063(15) 0.0160(17)
C10 0.0416(16) 0.068(2) 0.054(2) -0.0052(16) -0.0018(14) 0.0076(17)
C11 0.0353(14) 0.0511(16) 0.0409(16) 0.0056(13) 0.0098(12) -0.0021(13)
C12 0.0399(16) 0.0602(19) 0.0451(17) 0.0064(15) 0.0007(14) 0.0041(15)
C13 0.0353(14) 0.061(2) 0.0507(18) -0.0007(14) 0.0017(13) -0.0019(16)
C14 0.0414(16) 0.0438(16) 0.0438(16) -0.0055(14) 0.0126(13) 0.0034(14)
C15 0.0392(15) 0.0574(19) 0.0480(17) -0.0066(14) 0.0052(14) -0.0071(15)
C16 0.0384(15) 0.0499(17) 0.0537(19) -0.0048(14) 0.0094(14) 0.0042(15)
C17 0.0455(17) 0.067(2) 0.083(2) 0.0075(16) 0.0141(17) -0.0025(18)

loop_
_atom_site_type_symbol
_atom_site_label
_atom_site_fract_x
_atom_site_fract_y
_atom_site_fract_z
_atom_site_U_iso_or_equiv
_atom_site_thermal_displace_type
_atom_site_occupancy
_atom_site_disorder_group
S S1 0.17178(7) 0.12476(6) 0.43330(5) 0.0475(3) Uani 1.000 -16
S S2 0.42023(7) 0.58034(6) 0.24478(5) 0.0485(3) Uani 1.000 -16
O O1 0.20899(18) 0.03512(15) 0.49755(15) 0.0596(8) Uani 1.000 -16
O O2 0.09435(18) 0.10311(16) 0.33965(14) 0.0575(7) Uani 1.000 -16
O O3 0.54004(19) 0.62547(15) 0.30218(14) 0.0594(7) Uani 1.000 -16
O O4 0.30436(19) 0.64578(16) 0.21489(15) 0.0642(8) Uani 1.000 -16
O O5 0.65024(19) 0.33654(16) 0.10010(15) 0.0618(8) Uani 1.000 -16
N N1 0.3101(2) 0.18092(19) 0.43406(16) 0.0519(8) Uani 1.000 -16
N N2 0.4456(2) 0.53685(18) 0.14776(16) 0.0486(8) Uani 1.000 -16
N N3 0.5291(2) 0.3918(2) 0.08307(18) 0.0605(9) Uani 1.000 -16
C C1 0.0863(2) 0.2224(2) 0.47933(18) 0.0398(8) Uani 1.000 -16
C C2 -0.0473(3) 0.2308(3) 0.4409(2) 0.0573(11) Uani 1.000 -16
C C3 -0.1174(3) 0.3048(3) 0.4774(2) 0.0684(14) Uani 1.000 -16
C C4 -0.0567(3) 0.3690(3) 0.5522(2) 0.0615(12) Uani 1.000 -16
C C5 0.0766(4) 0.3572(3) 0.5909(3) 0.0703(14) Uani 1.000 -16
C C6 0.1495(3) 0.2850(3) 0.5556(2) 0.0592(11) Uani 1.000 -16
C C7 -0.1339(4) 0.4484(3) 0.5932(3) 0.1003(19) Uani 1.000 -16
C C8 0.3303(2) 0.2762(2) 0.38676(19) 0.0440(9) Uani 1.000 -16
C C9 0.4465(3) 0.3330(3) 0.4242(2) 0.0607(11) Uani 1.000 -16
C C10 0.4738(3) 0.4247(3) 0.3811(2) 0.0578(11) Uani 1.000 -16
C C11 0.3859(2) 0.4623(2) 0.30027(18) 0.0427(9) Uani 1.000 -16
C C12 0.2695(3) 0.4061(2) 0.2627(2) 0.0509(10) Uani 1.000 -16
C C13 0.2425(3) 0.3132(2) 0.3054(2) 0.0513(10) Uani 1.000 -16
C C14 0.5480(3) 0.4644(2) 0.14888(19) 0.0430(9) Uani 1.000 -16
C C15 0.6744(3) 0.4591(2) 0.2104(2) 0.0498(10) Uani 1.000 -16
C C16 0.7342(3) 0.3799(2) 0.1768(2) 0.0482(10) Uani 1.000 -16
C C17 0.8701(3) 0.3364(3) 0.2031(2) 0.0661(11) Uani 1.000 -16
H H1 0.37992 0.14872 0.46739 0.0623 Uiso 1.000 -16
H H2 -0.09040 0.18700 0.39052 0.0687 Uiso 1.000 -16
H H2A 0.39496 0.55907 0.09507 0.0583 Uiso 1.000 -16
H H3 -0.20773 0.31110 0.45045 0.0821 Uiso 1.000 -16
H H5 0.11898 0.39923 0.64258 0.0842 Uiso 1.000 -16
H H6 0.23972 0.27863 0.58283 0.0707 Uiso 1.000 -16
H H7A -0.22555 0.42985 0.57205 0.1503 Uiso 1.000 -16
H H7B -0.12163 0.52121 0.57344 0.1503 Uiso 1.000 -16
H H7C -0.10358 0.44443 0.66009 0.1503 Uiso 1.000 -16
H H9 0.50638 0.30849 0.47898 0.0729 Uiso 1.000 -16
H H10 0.55227 0.46190 0.40663 0.0696 Uiso 1.000 -16
H H12 0.20926 0.43125 0.20833 0.0610 Uiso 1.000 -16
H H13 0.16469 0.27516 0.27928 0.0614 Uiso 1.000 -16
H H15 0.70953 0.50155 0.26337 0.0597 Uiso 1.000 -16
H H17A 0.90803 0.34876 0.15310 0.0992 Uiso 1.000 -16
H H17B 0.86837 0.25935 0.21492 0.0992 Uiso 1.000 -16
H H17C 0.92184 0.37272 0.25840 0.0992 Uiso 1.000 -16

loop_
_atom_type_symbol
_atom_type_description
_atom_type_scat_dispersion_real
_atom_type_scat_dispersion_imag
_atom_type_scat_source
C C 0.0033 0.0016 'International Tables Vol C Tables 4.2.6.8 and 6.1.1.4'
H H 0.0000 0.0000 'International Tables Vol C Tables 4.2.6.8 and 6.1.1.4'
N N 0.0061 0.0033 'International Tables Vol C Tables 4.2.6.8 and 6.1.1.4'
O O 0.0106 0.0060 'International Tables Vol C Tables 4.2.6.8 and 6.1.1.4'
S S 0.1246 0.1234 'International Tables Vol C Tables 4.2.6.8 and 6.1.1.4'

loop_
_geom_angle_atom_site_label_1
_geom_angle_atom_site_label_2
_geom_angle_atom_site_label_3
_geom_angle
_geom_angle_publ_flag
O1 S1 O2 118.90(12) no
O1 S1 N1 104.26(12) no
O1 S1 C1 109.27(12) no
O2 S1 N1 110.41(12) no
O2 S1 C1 107.11(12) no
N1 S1 C1 106.26(12) no
O3 S2 O4 120.68(12) no
O3 S2 N2 108.17(12) no
O3 S2 C11 107.80(12) no
O4 S2 N2 104.65(12) no
O4 S2 C11 109.32(12) no
N2 S2 C11 105.17(12) no
N3 O5 C16 108.1(2) no
S1 N1 C8 128.05(18) no
S2 N2 C14 121.44(19) no
O5 N3 C14 105.0(2) no
C8 N1 H1 116.00 no
S1 N1 H1 116.00 no
S2 N2 H2A 119.00 no
C14 N2 H2A 119.00 no
S1 C1 C6 121.3(2) no
C2 C1 C6 120.2(3) no
S1 C1 C2 118.4(2) no
C1 C2 C3 119.6(3) no
C2 C3 C4 121.3(3) no
C3 C4 C5 118.0(3) no
C3 C4 C7 121.3(3) no
C5 C4 C7 120.7(3) no
C4 C5 C6 122.1(4) no
C1 C6 C5 118.8(3) no
N1 C8 C9 117.3(2) no
N1 C8 C13 123.5(2) no
C9 C8 C13 119.2(3) no
C8 C9 C10 120.5(3) no
C9 C10 C11 120.4(3) no
S2 C11 C12 120.0(2) no
C10 C11 C12 119.3(3) no
S2 C11 C10 120.6(2) no
C11 C12 C13 120.3(3) no
C8 C13 C12 120.2(3) no
N2 C14 N3 118.4(3) no
N2 C14 C15 129.4(2) no
N3 C14 C15 112.2(3) no
C14 C15 C16 105.0(3) no
O5 C16 C17 116.1(2) no
C15 C16 C17 134.0(3) no
O5 C16 C15 109.8(3) no
C1 C2 H2 120.00 no
C3 C2 H2 120.00 no
C2 C3 H3 119.00 no
C4 C3 H3 119.00 no
C4 C5 H5 119.00 no
C6 C5 H5 119.00 no
C1 C6 H6 121.00 no
C5 C6 H6 121.00 no
C4 C7 H7A 109.00 no
C4 C7 H7B 109.00 no
C4 C7 H7C 109.00 no
H7A C7 H7B 109.00 no
H7A C7 H7C 109.00 no
H7B C7 H7C 110.00 no
C8 C9 H9 120.00 no
C10 C9 H9 120.00 no
C9 C10 H10 120.00 no
C11 C10 H10 120.00 no
C11 C12 H12 120.00 no
C13 C12 H12 120.00 no
C8 C13 H13 120.00 no
C12 C13 H13 120.00 no
C14 C15 H15 128.00 no
C16 C15 H15 128.00 no
C16 C17 H17A 110.00 no
C16 C17 H17B 109.00 no
C16 C17 H17C 109.00 no
H17A C17 H17B 109.00 no
H17A C17 H17C 110.00 no
H17B C17 H17C 109.00 no

loop_
_geom_bond_atom_site_label_1
_geom_bond_atom_site_label_2
_geom_bond_distance
_geom_bond_publ_flag
S1 O1 1.437(2) no
S1 O2 1.429(2) no
S1 N1 1.620(2) no
S1 C1 1.758(3) no
S2 O3 1.425(2) no
S2 O4 1.428(2) no
S2 N2 1.641(2) no
S2 C11 1.757(3) no
O5 N3 1.411(3) no
O5 C16 1.342(4) no
N1 C8 1.413(3) no
N2 C14 1.400(4) no
N3 C14 1.298(4) no
N1 H1 0.8600 no
N2 H2A 0.8600 no
C1 C2 1.373(4) no
C1 C6 1.377(4) no
C2 C3 1.382(5) no
C3 C4 1.367(4) no
C4 C7 1.512(5) no
C4 C5 1.374(5) no
C5 C6 1.378(5) no
C8 C13 1.378(4) no
C8 C9 1.386(4) no
C9 C10 1.367(5) no
C10 C11 1.376(4) no
C11 C12 1.384(4) no
C12 C13 1.375(4) no
C14 C15 1.393(4) no
C15 C16 1.335(4) no
C16 C17 1.482(5) no
C2 H2 0.9300 no
C3 H3 0.9300 no
C5 H5 0.9300 no
C6 H6 0.9300 no
C7 H7A 0.9600 no
C7 H7B 0.9600 no
C7 H7C 0.9600 no
C9 H9 0.9300 no
C10 H10 0.9300 no
C12 H12 0.9300 no
C13 H13 0.9300 no
C15 H15 0.9300 no
C17 H17A 0.9600 no
C17 H17B 0.9600 no
C17 H17C 0.9600 no

loop_
_geom_hbond_atom_site_label_D
_geom_hbond_atom_site_label_H
_geom_hbond_atom_site_label_A
_geom_hbond_site_symmetry_A
_geom_hbond_distance_DH
_geom_hbond_distance_HA
_geom_hbond_distance_DA
_geom_hbond_angle_DHA
_geom_hbond_publ_flag
N1 H1 N3 4_555 0.86 2.04 2.859(3) 159 yes
N2 H2A O1 4_554 0.86 2.39 2.979(3) 127 yes
C2 H2 O4 2_545 0.93 2.42 3.208(4) 143 yes
C13 H13 O2 . 0.93 2.49 3.134(3) 126 yes

loop_
_geom_torsion_atom_site_label_1
_geom_torsion_atom_site_label_2
_geom_torsion_atom_site_label_3
_geom_torsion_atom_site_label_4
_geom_torsion
_geom_torsion_publ_flag
O1 S1 N1 C8 -176.4(2) no
O2 S1 N1 C8 54.8(3) no
C1 S1 N1 C8 -61.0(3) no
O1 S1 C1 C2 -106.2(2) no
O1 S1 C1 C6 70.1(3) no
O2 S1 C1 C2 23.9(3) no
O2 S1 C1 C6 -159.9(2) no
N1 S1 C1 C2 141.9(2) no
N1 S1 C1 C6 -41.9(3) no
O3 S2 N2 C14 53.7(2) no
O4 S2 N2 C14 -176.5(2) no
C11 S2 N2 C14 -61.3(2) no
O3 S2 C11 C10 -4.6(3) no
O3 S2 C11 C12 175.4(2) no
O4 S2 C11 C10 -137.5(2) no
O4 S2 C11 C12 42.5(3) no
N2 S2 C11 C10 110.6(2) no
N2 S2 C11 C12 -69.4(2) no
C16 O5 N3 C14 0.7(3) no
N3 O5 C16 C15 0.4(3) no
N3 O5 C16 C17 -176.7(2) no
S1 N1 C8 C9 154.9(2) no
S1 N1 C8 C13 -26.6(4) no
S2 N2 C14 N3 145.2(2) no
S2 N2 C14 C15 -37.0(4) no
O5 N3 C14 N2 176.8(2) no
O5 N3 C14 C15 -1.4(3) no
S1 C1 C2 C3 178.3(2) no
C6 C1 C2 C3 2.0(5) no
S1 C1 C6 C5 -177.5(3) no
C2 C1 C6 C5 -1.3(5) no
C1 C2 C3 C4 -1.0(5) no
C2 C3 C4 C5 -0.6(5) no
C2 C3 C4 C7 -178.8(3) no
C3 C4 C5 C6 1.2(6) no
C7 C4 C5 C6 179.5(3) no
C4 C5 C6 C1 -0.3(5) no
N1 C8 C9 C10 178.7(3) no
C13 C8 C9 C10 0.1(5) no
N1 C8 C13 C12 -179.3(3) no
C9 C8 C13 C12 -0.8(4) no
C8 C9 C10 C11 0.4(5) no
C9 C10 C11 S2 179.8(2) no
C9 C10 C11 C12 -0.2(4) no
S2 C11 C12 C13 179.5(2) no
C10 C11 C12 C13 -0.5(4) no
C11 C12 C13 C8 1.0(4) no
N2 C14 C15 C16 -176.3(3) no
N3 C14 C15 C16 1.6(3) no
C14 C15 C16 O5 -1.1(3) no
C14 C15 C16 C17 175.2(3) no

loop_
_cod_related_entry_id
_cod_related_entry_database
_cod_related_entry_code
1 ChemSpider 2087322
